data_2238999
loop_
_publ_author_name
'Held, Peter'

_publ_section_title
;
 Diethylammonium dihydrogen orthophosphate
;
_journal_coeditor_code WM2794
_journal_issue 2
_journal_name_full 'Acta Crystallographica Section E'
_journal_page_first o129
_journal_paper_doi 10.1107/S1600536814000464
_journal_volume 70
_journal_year 2014
_chemical_formula_iupac 'C4 H12 N +, H2 P O4 -'
_chemical_formula_moiety 'C4 H12 N +, H2 O4 P -'
_chemical_formula_structural '[(N H2 (C H2 C H3)2) (H2 P O4)]'
_chemical_formula_sum 'C4 H14 N O4 P'
_chemical_formula_weight 171.13
_chemical_name_systematic
;
Diethylammonium dihydrogen orthophosphate
;
_space_group_IT_number 2
_symmetry_cell_setting triclinic
_symmetry_space_group_name_Hall '-P 1'
_symmetry_space_group_name_H-M 'P -1'
_atom_sites_solution_hydrogens geom
_atom_sites_solution_primary direct
_atom_sites_solution_secondary difmap
_audit_creation_method SHELXL-97
_cell_angle_alpha 88.219(10)
_cell_angle_beta 83.649(7)
_cell_angle_gamma 79.700(7)
_cell_formula_units_Z 4
_cell_length_a 8.3643(6)
_cell_length_b 8.8308(15)
_cell_length_c 11.6446(12)
_cell_measurement_reflns_used 25
_cell_measurement_temperature 295(2)
_cell_measurement_theta_max 25.96
_cell_measurement_theta_min 20.98
_cell_volume 841.00(18)
_computing_cell_refinement '<i>CAD-4</i> (Enraf--Nonius, 1989)'
_computing_data_collection '<i>CAD-4</i> (Enraf--Nonius, 1989)'
_computing_data_reduction 'WINGX (Farrugia, 2012)'
_computing_molecular_graphics
;
ATOMS (Dowty, 2002) and ORTEP-3 for Windows (Farrugia, 2012)'
;
_computing_publication_material 'publCIF (Westrip, 2010)'
_computing_structure_refinement 'SHELXL97 (Sheldrick, 2008)'
_computing_structure_solution 'SIR97 (Altomare <i>et al.</i>, 1999)'
_diffrn_ambient_temperature 295(2)
_diffrn_measured_fraction_theta_full 1.000
_diffrn_measured_fraction_theta_max 1.000
_diffrn_measurement_device 'four-circle diffractometer'
_diffrn_measurement_device_type 'Nonius MACH3'
_diffrn_measurement_method \w/2\q
_diffrn_radiation_monochromator graphite
_diffrn_radiation_source 'fine-focus sealed tube'
_diffrn_radiation_type MoK\a
_diffrn_radiation_wavelength 0.71073
_diffrn_reflns_av_R_equivalents 0.0373
_diffrn_reflns_av_sigmaI/netI 0.0507
_diffrn_reflns_limit_h_max 11
_diffrn_reflns_limit_h_min -11
_diffrn_reflns_limit_k_max 12
_diffrn_reflns_limit_k_min -12
_diffrn_reflns_limit_l_max 16
_diffrn_reflns_limit_l_min -16
_diffrn_reflns_number 10831
_diffrn_reflns_theta_full 30.43
_diffrn_reflns_theta_max 30.43
_diffrn_reflns_theta_min 2.49
_diffrn_standards_decay_% -6.30
_diffrn_standards_interval_count 100
_diffrn_standards_interval_time 60
_diffrn_standards_number 3
_exptl_absorpt_coefficient_mu 0.292
_exptl_absorpt_correction_T_max 0.9975
_exptl_absorpt_correction_T_min 0.8584
_exptl_absorpt_correction_type psi-scan
_exptl_absorpt_process_details '(North <i>et al.</i>, 1968)'
_exptl_crystal_colour colourless
_exptl_crystal_density_diffrn 1.352
_exptl_crystal_density_method 'not measured'
_exptl_crystal_description parallelepiped
_exptl_crystal_F_000 368
_exptl_crystal_size_max 0.30
_exptl_crystal_size_mid 0.28
_exptl_crystal_size_min 0.26
_refine_diff_density_max 0.373
_refine_diff_density_min -0.386
_refine_ls_extinction_method none
_refine_ls_goodness_of_fit_ref 0.984
_refine_ls_hydrogen_treatment constr
_refine_ls_matrix_type full
_refine_ls_number_parameters 181
_refine_ls_number_reflns 5096
_refine_ls_number_restraints 0
_refine_ls_restrained_S_all 0.984
_refine_ls_R_factor_all 0.0875
_refine_ls_R_factor_gt 0.0398
_refine_ls_shift/su_max 0.000
_refine_ls_shift/su_mean 0.000
_refine_ls_structure_factor_coef Fsqd
_refine_ls_weighting_details 'calc w=1/[\s^2^(Fo^2^)+(0.0553P)^2^+0.1855P] where P=(Fo^2^+2Fc^2^)/3'
_refine_ls_weighting_scheme calc
_refine_ls_wR_factor_gt 0.0986
_refine_ls_wR_factor_ref 0.1186
_reflns_number_gt 3164
_reflns_number_total 5096
_reflns_threshold_expression I>2\s(I)
_cod_data_source_file wm2794sup1.cf
_cod_data_source_block I
_cod_database_code 2238999
_cod_database_fobs_code 2238999

loop_
_symmetry_equiv_pos_as_xyz
'x, y, z'
'-x, -y, -z'

loop_
_atom_site_type_symbol
_atom_site_label
_atom_site_fract_x
_atom_site_fract_y
_atom_site_fract_z
_atom_site_U_iso_or_equiv
_atom_site_adp_type
_atom_site_calc_flag
_atom_site_refinement_flags
_atom_site_occupancy
_atom_site_symmetry_multiplicity
P P1 0.16567(5) 0.37327(5) 0.60452(4) 0.02736(12) Uani d . 1 1
O O11 0.33132(15) 0.27994(16) 0.61779(12) 0.0362(3) Uani d . 1 1
O O12 0.16402(16) 0.53915(15) 0.56977(12) 0.0365(3) Uani d . 1 1
O O13 0.05039(16) 0.36883(18) 0.71998(12) 0.0426(4) Uani d . 1 1
H H13 0.0986 0.3119 0.7669 0.064 Uiso calc R 1 1
O O14 0.08747(18) 0.29249(16) 0.51243(13) 0.0418(3) Uani d . 1 1
H H14 -0.0034 0.3416 0.5037 0.063 Uiso calc R 1 1
P P2 0.67897(6) -0.09624(6) 0.11311(4) 0.03332(13) Uani d . 1 1
O O21 0.83801(17) -0.20760(18) 0.10779(12) 0.0431(4) Uani d . 1 1
O O22 0.68455(18) 0.04631(17) 0.03943(13) 0.0454(4) Uani d . 1 1
O O23 0.6256(2) -0.04343(17) 0.24046(13) 0.0502(4) Uani d . 1 1
H H23 0.6138 -0.1185 0.2816 0.075 Uiso calc R 1 1
O O24 0.54703(19) -0.18437(17) 0.07620(15) 0.0540(4) Uani d . 1 1
H H24 0.4588 -0.1259 0.0784 0.081 Uiso calc R 1 1
C C11 0.2499(4) 0.5728(3) -0.0009(3) 0.0663(7) Uani d . 1 1
H H11A 0.3010 0.4677 -0.0143 0.100 Uiso calc R 1 1
H H11B 0.1790 0.5792 0.0702 0.100 Uiso calc R 1 1
H H11C 0.3322 0.6346 0.0040 0.100 Uiso calc R 1 1
C C12 0.1521(3) 0.6303(3) -0.0985(2) 0.0551(6) Uani d . 1 1
H H12A 0.2234 0.6223 -0.1705 0.066 Uiso calc R 1 1
H H12B 0.0700 0.5668 -0.1043 0.066 Uiso calc R 1 1
N N1 0.0712(2) 0.7927(2) -0.08051(14) 0.0389(4) Uani d . 1 1
H H1A 0.1462 0.8472 -0.0629 0.047 Uiso calc R 1 1
H H1B -0.0049 0.7962 -0.0192 0.047 Uiso calc R 1 1
C C13 -0.0092(4) 0.8696(3) -0.1815(2) 0.0633(7) Uani d . 1 1
H H13A -0.0518 0.9767 -0.1634 0.076 Uiso calc R 1 1
H H13B 0.0719 0.8668 -0.2481 0.076 Uiso calc R 1 1
C C14 -0.1460(4) 0.7938(4) -0.2114(2) 0.0674(8) Uani d . 1 1
H H14A -0.1939 0.8467 -0.2759 0.101 Uiso calc R 1 1
H H14B -0.2275 0.7978 -0.1461 0.101 Uiso calc R 1 1
H H14C -0.1040 0.6884 -0.2311 0.101 Uiso calc R 1 1
C C21 0.2697(4) 0.9059(3) 0.4832(3) 0.0767(9) Uani d . 1 1
H H21A 0.2125 1.0088 0.4722 0.115 Uiso calc R 1 1
H H21B 0.3793 0.9091 0.4988 0.115 Uiso calc R 1 1
H H21C 0.2144 0.8581 0.5472 0.115 Uiso calc R 1 1
C C22 0.2739(3) 0.8160(3) 0.3772(2) 0.0530(6) Uani d . 1 1
H H22A 0.3283 0.8650 0.3122 0.064 Uiso calc R 1 1
H H22B 0.1632 0.8138 0.3608 0.064 Uiso calc R 1 1
N N2 0.36206(19) 0.65586(19) 0.39194(14) 0.0387(4) Uani d . 1 1
H H2A 0.4643 0.6596 0.4076 0.046 Uiso calc R 1 1
H H2B 0.3118 0.6126 0.4535 0.046 Uiso calc R 1 1
C C23 0.3717(3) 0.5556(3) 0.2904(2) 0.0524(6) Uani d . 1 1
H H23A 0.4293 0.5993 0.2242 0.063 Uiso calc R 1 1
H H23B 0.2622 0.5520 0.2721 0.063 Uiso calc R 1 1
C C24 0.4584(3) 0.3952(3) 0.3128(2) 0.0599(7) Uani d . 1 1
H H24A 0.4627 0.3337 0.2456 0.090 Uiso calc R 1 1
H H24B 0.4005 0.3509 0.3773 0.090 Uiso calc R 1 1
H H24C 0.5675 0.3983 0.3297 0.090 Uiso calc R 1 1

loop_
_atom_site_aniso_label
_atom_site_aniso_U_11
_atom_site_aniso_U_22
_atom_site_aniso_U_33
_atom_site_aniso_U_12
_atom_site_aniso_U_13
_atom_site_aniso_U_23
P1 0.0192(2) 0.0322(2) 0.0307(2) -0.00441(17) -0.00520(17) 0.00718(18)
O11 0.0191(6) 0.0458(8) 0.0417(8) -0.0025(5) -0.0037(5) 0.0122(6)
O12 0.0325(7) 0.0347(7) 0.0448(8) -0.0102(6) -0.0119(6) 0.0110(6)
O13 0.0254(7) 0.0588(9) 0.0371(7) 0.0040(6) 0.0011(6) 0.0160(7)
O14 0.0397(8) 0.0365(7) 0.0507(9) -0.0017(6) -0.0193(7) -0.0035(6)
P2 0.0281(2) 0.0350(3) 0.0388(3) -0.00980(19) -0.0092(2) 0.0130(2)
O21 0.0312(7) 0.0590(9) 0.0344(7) 0.0011(6) -0.0025(6) 0.0143(7)
O22 0.0428(8) 0.0464(8) 0.0549(9) -0.0229(7) -0.0227(7) 0.0253(7)
O23 0.0586(10) 0.0409(8) 0.0447(9) 0.0048(7) -0.0021(7) 0.0069(7)
O24 0.0470(9) 0.0392(8) 0.0850(12) -0.0202(7) -0.0334(8) 0.0228(8)
C11 0.0626(17) 0.0470(14) 0.092(2) -0.0091(12) -0.0194(16) -0.0012(14)
C12 0.0502(14) 0.0593(15) 0.0571(15) -0.0138(11) 0.0012(11) -0.0197(12)
N1 0.0366(9) 0.0481(10) 0.0361(9) -0.0195(8) -0.0036(7) 0.0022(7)
C13 0.0762(19) 0.0782(18) 0.0452(14) -0.0365(15) -0.0179(13) 0.0191(13)
C14 0.0759(19) 0.081(2) 0.0537(15) -0.0226(15) -0.0304(14) 0.0031(14)
C21 0.074(2) 0.0466(15) 0.103(2) 0.0002(14) 0.0004(18) 0.0028(16)
C22 0.0306(10) 0.0525(13) 0.0738(17) -0.0069(9) -0.0045(10) 0.0280(12)
N2 0.0265(8) 0.0485(10) 0.0427(9) -0.0117(7) -0.0050(7) 0.0104(8)
C23 0.0418(12) 0.0802(18) 0.0401(12) -0.0225(12) -0.0078(10) 0.0027(12)
C24 0.0503(14) 0.0718(18) 0.0595(16) -0.0205(13) 0.0058(12) -0.0170(13)

loop_
_atom_type_symbol
_atom_type_description
_atom_type_scat_dispersion_real
_atom_type_scat_dispersion_imag
_atom_type_scat_source
C C 0.0033 0.0016 'International Tables Vol C Tables 4.2.6.8 and 6.1.1.4'
H H 0.0000 0.0000 'International Tables Vol C Tables 4.2.6.8 and 6.1.1.4'
N N 0.0061 0.0033 'International Tables Vol C Tables 4.2.6.8 and 6.1.1.4'
O O 0.0106 0.0060 'International Tables Vol C Tables 4.2.6.8 and 6.1.1.4'
P P 0.1023 0.0942 'International Tables Vol C Tables 4.2.6.8 and 6.1.1.4'

loop_
_geom_angle_atom_site_label_1
_geom_angle_atom_site_label_2
_geom_angle_atom_site_label_3
_geom_angle
O11 P1 O12 115.38(8)
O11 P1 O14 107.71(8)
O12 P1 O14 109.31(8)
O11 P1 O13 110.08(7)
O12 P1 O13 108.20(8)
O14 P1 O13 105.74(9)
P1 O13 H13 109.5
P1 O14 H14 109.5
O21 P2 O22 114.38(9)
O21 P2 O23 109.41(8)
O22 P2 O23 107.50(9)
O21 P2 O24 107.55(9)
O22 P2 O24 110.16(8)
O23 P2 O24 107.65(10)
P2 O23 H23 109.5
P2 O24 H24 109.5
C12 C11 H11A 109.5
C12 C11 H11B 109.5
H11A C11 H11B 109.5
C12 C11 H11C 109.5
H11A C11 H11C 109.5
H11B C11 H11C 109.5
N1 C12 C11 110.87(19)
N1 C12 H12A 109.5
C11 C12 H12A 109.5
N1 C12 H12B 109.5
C11 C12 H12B 109.5
H12A C12 H12B 108.1
C12 N1 C13 115.31(19)
C12 N1 H1A 108.4
C13 N1 H1A 108.4
C12 N1 H1B 108.4
C13 N1 H1B 108.4
H1A N1 H1B 107.5
C14 C13 N1 112.3(2)
C14 C13 H13A 109.1
N1 C13 H13A 109.1
C14 C13 H13B 109.1
N1 C13 H13B 109.1
H13A C13 H13B 107.9
C13 C14 H14A 109.5
C13 C14 H14B 109.5
H14A C14 H14B 109.5
C13 C14 H14C 109.5
H14A C14 H14C 109.5
H14B C14 H14C 109.5
C22 C21 H21A 109.5
C22 C21 H21B 109.5
H21A C21 H21B 109.5
C22 C21 H21C 109.5
H21A C21 H21C 109.5
H21B C21 H21C 109.5
C21 C22 N2 110.6(2)
C21 C22 H22A 109.5
N2 C22 H22A 109.5
C21 C22 H22B 109.5
N2 C22 H22B 109.5
H22A C22 H22B 108.1
C23 N2 C22 114.70(18)
C23 N2 H2A 108.6
C22 N2 H2A 108.6
C23 N2 H2B 108.6
C22 N2 H2B 108.6
H2A N2 H2B 107.6
N2 C23 C24 111.64(19)
N2 C23 H23A 109.3
C24 C23 H23A 109.3
N2 C23 H23B 109.3
C24 C23 H23B 109.3
H23A C23 H23B 108.0
C23 C24 H24A 109.5
C23 C24 H24B 109.5
H24A C24 H24B 109.5
C23 C24 H24C 109.5
H24A C24 H24C 109.5
H24B C24 H24C 109.5

loop_
_geom_bond_atom_site_label_1
_geom_bond_atom_site_label_2
_geom_bond_distance
P1 O11 1.5013(13)
P1 O12 1.5056(14)
P1 O14 1.5673(14)
P1 O13 1.5691(14)
O13 H13 0.8200
O14 H14 0.8200
P2 O21 1.5027(14)
P2 O22 1.5060(14)
P2 O23 1.5613(16)
P2 O24 1.5624(15)
O23 H23 0.8200
O24 H24 0.8200
C11 C12 1.497(4)
C11 H11A 0.9600
C11 H11B 0.9600
C11 H11C 0.9600
C12 N1 1.483(3)
C12 H12A 0.9700
C12 H12B 0.9700
N1 C13 1.503(3)
N1 H1A 0.9000
N1 H1B 0.9000
C13 C14 1.501(4)
C13 H13A 0.9700
C13 H13B 0.9700
C14 H14A 0.9600
C14 H14B 0.9600
C14 H14C 0.9600
C21 C22 1.482(4)
C21 H21A 0.9600
C21 H21B 0.9600
C21 H21C 0.9600
C22 N2 1.487(3)
C22 H22A 0.9700
C22 H22B 0.9700
N2 C23 1.485(3)
N2 H2A 0.9000
N2 H2B 0.9000
C23 C24 1.501(4)
C23 H23A 0.9700
C23 H23B 0.9700
C24 H24A 0.9600
C24 H24B 0.9600
C24 H24C 0.9600

loop_
_geom_hbond_atom_site_label_D
_geom_hbond_atom_site_label_H
_geom_hbond_atom_site_label_A
_geom_hbond_site_symmetry_A
_geom_hbond_distance_DH
_geom_hbond_distance_HA
_geom_hbond_distance_DA
_geom_hbond_angle_DHA
O13 H13 O21 2_656 0.82 1.78 2.5851(19) 166.2
O14 H14 O12 2_566 0.82 1.83 2.6058(19) 158.0
O24 H24 O22 2_655 0.82 1.95 2.585(2) 133.2
O23 H23 O11 2_656 0.82 1.84 2.620(2) 157.8
N1 H1A O22 2_665 0.90 1.88 2.779(2) 174.4
N1 H1B O21 1_465 0.90 1.87 2.769(2) 177.0
N2 H2A O11 2_666 0.90 1.87 2.714(2) 155.0
N2 H2B O12 . 0.90 1.91 2.795(2) 167.8
